data_7017388
loop_
_publ_author_name
'G\'omez, Ver\'onica'
'Corbella, Montserrat'
'Roubeau, Olivier'
'Teat, Simon J.'

_publ_section_title
;
 Magneto-structural correlations in dinuclear Mn(iii) compounds with
 formula [{Mn(L)(NN)}(\m-O)(\m-2-RC(6)H(4)COO)(2){Mn(L')(NN)}](n+).
;
_journal_issue 44
_journal_name_full 'Dalton transactions (Cambridge, England : 2003)'
_journal_page_first 11968
_journal_page_last 11975
_journal_paper_doi 10.1039/c1dt11242b
_journal_volume 40
_journal_year 2011
_chemical_compound_source 'synthesis as described'
_chemical_formula_moiety 'C34 H26 Cl2 Mn2 N5 O9, 2(C2 H3 N), N O3 '
_chemical_formula_sum 'C38 H32 Cl2 Mn2 N8 O12'
_chemical_formula_weight 973.50
_chemical_name_systematic
;
?
;
_space_group_IT_number 14
_symmetry_cell_setting monoclinic
_symmetry_Int_Tables_number 14
_symmetry_space_group_name_Hall '-P 2ybc'
_symmetry_space_group_name_H-M 'P 1 21/c 1'
_atom_sites_solution_hydrogens geom
_atom_sites_solution_primary direct
_atom_sites_solution_secondary difmap
_audit_creation_date 2008-11-21T10:52:59-00:00
_audit_creation_method 'WinGX routine CIF_UPDATE'
_cell_angle_alpha 90
_cell_angle_beta 104.927(3)
_cell_angle_gamma 90
_cell_formula_units_Z 4
_cell_length_a 17.6780(15)
_cell_length_b 24.196(2)
_cell_length_c 10.2260(9)
_cell_measurement_reflns_used 1979
_cell_measurement_temperature 100(2)
_cell_measurement_theta_max 23.09
_cell_measurement_theta_min 2.22
_cell_measurement_wavelength 0.71073
_cell_volume 4226.4(6)
_computing_cell_refinement 'APPEX2 (BRUKER AXS, 2005)'
_computing_data_collection 'APPEX2 (BRUKER AXS, 2005)'
_computing_data_reduction 'APPEX2 (BRUKER AXS, 2005)'
_computing_molecular_graphics 'Ortep-3 for Windows (Farrugia, 1997)'
_computing_publication_material 'WinGX publication routines (Farrugia, 1999)'
_computing_structure_refinement 'SHELXL-97 (Sheldrick, 1997)'
_computing_structure_solution 'SIR-97 (Giacovazzo et all, 1999'
_diffrn_ambient_temperature 100(2)
_diffrn_measured_fraction_theta_full 0.992
_diffrn_measured_fraction_theta_max 0.992
_diffrn_measurement_device 'four-circle diffractometer'
_diffrn_measurement_device_type 'BRUKER APPEX-II CCD'
_diffrn_measurement_method 'omega and phi scans'
_diffrn_radiation_monochromator graphite
_diffrn_radiation_probe x-ray
_diffrn_radiation_source 'fine-focus sealed tube'
_diffrn_radiation_type MoK\a
_diffrn_radiation_wavelength 0.7107
_diffrn_reflns_av_R_equivalents 0.0727
_diffrn_reflns_av_unetI/netI 0.1021
_diffrn_reflns_limit_h_max 21
_diffrn_reflns_limit_h_min -22
_diffrn_reflns_limit_k_max 30
_diffrn_reflns_limit_k_min 0
_diffrn_reflns_limit_l_max 12
_diffrn_reflns_limit_l_min 0
_diffrn_reflns_number 27989
_diffrn_reflns_theta_full 26.42
_diffrn_reflns_theta_max 26.42
_diffrn_reflns_theta_min 1.46
_exptl_absorpt_coefficient_mu 0.795
_exptl_absorpt_correction_T_max 0.998
_exptl_absorpt_correction_T_min 0.838
_exptl_absorpt_correction_type multi-scan
_exptl_absorpt_process_details 'BRUKER SADABS'
_exptl_crystal_colour brown
_exptl_crystal_density_diffrn 1.530
_exptl_crystal_density_method 'not measured'
_exptl_crystal_description prism
_exptl_crystal_F_000 1984
_exptl_crystal_size_max 0.33
_exptl_crystal_size_mid 0.11
_exptl_crystal_size_min 0.02
_refine_diff_density_max 1.366
_refine_diff_density_min -1.138
_refine_diff_density_rms 0.104
_refine_ls_extinction_method none
_refine_ls_goodness_of_fit_ref 1.011
_refine_ls_hydrogen_treatment mixed
_refine_ls_matrix_type full
_refine_ls_number_parameters 561
_refine_ls_number_reflns 8617
_refine_ls_number_restraints 2
_refine_ls_restrained_S_all 1.010
_refine_ls_R_factor_all 0.1200
_refine_ls_R_factor_gt 0.0540
_refine_ls_shift/su_max 0.001
_refine_ls_shift/su_mean 0.000
_refine_ls_structure_factor_coef Fsqd
_refine_ls_weighting_details 'calc w=1/[\s^2^(Fo^2^)+(0.0332P)^2^+9.0428P] where P=(Fo^2^+2Fc^2^)/3'
_refine_ls_weighting_scheme calc
_refine_ls_wR_factor_gt 0.0985
_refine_ls_wR_factor_ref 0.1213
_reflns_number_gt 5206
_reflns_number_total 8617
_reflns_threshold_expression >2\s(I)
_cod_data_source_file c1dt11242b.txt
_cod_data_source_block compound1
_cod_database_code 7017388

loop_
_space_group_symop_operation_xyz
'x, y, z'
'-x, y+1/2, -z+1/2'
'-x, -y, -z'
'x, -y-1/2, z-1/2'

loop_
_atom_site_label
_atom_site_type_symbol
_atom_site_fract_x
_atom_site_fract_y
_atom_site_fract_z
_atom_site_U_iso_or_equiv
_atom_site_adp_type
_atom_site_occupancy
_atom_site_symmetry_multiplicity
_atom_site_calc_flag
_atom_site_refinement_flags
Mn1 Mn 0.84661(4) 0.04976(2) 0.19598(6) 0.01302(15) Uani 1 1 d .
Mn2 Mn 0.69052(4) 0.10871(3) 0.04408(7) 0.01389(16) Uani 1 1 d .
N1 N 0.95893(19) 0.01879(13) 0.2300(3) 0.0129(8) Uani 1 1 d .
C2 C 0.9815(2) -0.01815(16) 0.1497(4) 0.0156(9) Uani 1 1 d .
H2 H 0.9438 -0.0322 0.0733 0.019 Uiso 1 1 calc R
C3 C 1.0577(3) -0.03632(17) 0.1748(5) 0.0209(10) Uani 1 1 d .
H3 H 1.0724 -0.0625 0.1167 0.025 Uiso 1 1 calc R
C4 C 1.1123(3) -0.01578(17) 0.2859(4) 0.0192(10) Uani 1 1 d .
H4 H 1.1652 -0.0279 0.3051 0.023 Uiso 1 1 calc R
C5 C 1.0899(2) 0.02260(17) 0.3692(4) 0.0172(10) Uani 1 1 d .
H5 H 1.1270 0.0372 0.4457 0.021 Uiso 1 1 calc R
C6 C 1.0128(2) 0.03918(16) 0.3390(4) 0.0144(9) Uani 1 1 d .
C7 C 0.9806(2) 0.07771(16) 0.4236(4) 0.0143(9) Uani 1 1 d .
C8 C 1.0246(3) 0.10390(17) 0.5381(4) 0.0200(10) Uani 1 1 d .
H8 H 1.0798 0.0988 0.5657 0.024 Uiso 1 1 calc R
C9 C 0.9879(3) 0.13748(18) 0.6119(4) 0.0225(11) Uani 1 1 d .
H9 H 1.0175 0.1559 0.6905 0.027 Uiso 1 1 calc R
C10 C 0.9077(3) 0.14393(18) 0.5703(4) 0.0211(10) Uani 1 1 d .
H10 H 0.8814 0.1664 0.6208 0.025 Uiso 1 1 calc R
C11 C 0.8660(3) 0.11737(17) 0.4544(4) 0.0177(10) Uani 1 1 d .
H11 H 0.8108 0.1217 0.4258 0.021 Uiso 1 1 calc R
N12 N 0.9023(2) 0.08540(13) 0.3815(3) 0.0155(8) Uani 1 1 d .
N13 N 0.5959(2) 0.07627(13) 0.1035(4) 0.0151(8) Uani 1 1 d .
C14 C 0.6029(2) 0.05100(17) 0.2220(4) 0.0168(9) Uani 1 1 d .
H14 H 0.6531 0.0478 0.2835 0.020 Uiso 1 1 calc R
C15 C 0.5380(3) 0.02925(17) 0.2571(5) 0.0205(10) Uani 1 1 d .
H15 H 0.5435 0.0115 0.3419 0.025 Uiso 1 1 calc R
C16 C 0.4653(3) 0.03390(17) 0.1662(5) 0.0217(11) Uani 1 1 d .
H16 H 0.4203 0.0187 0.1870 0.026 Uiso 1 1 calc R
C17 C 0.4589(3) 0.06103(17) 0.0443(5) 0.0197(10) Uani 1 1 d .
H17 H 0.4092 0.0651 -0.0184 0.024 Uiso 1 1 calc R
C18 C 0.5249(2) 0.08210(16) 0.0148(4) 0.0143(9) Uani 1 1 d .
C19 C 0.5261(2) 0.11116(17) -0.1122(4) 0.0161(9) Uani 1 1 d .
C20 C 0.4599(3) 0.12054(17) -0.2160(5) 0.0206(10) Uani 1 1 d .
H20 H 0.4098 0.1086 -0.2096 0.025 Uiso 1 1 calc R
C21 C 0.4689(3) 0.14791(18) -0.3296(5) 0.0229(11) Uani 1 1 d .
H21 H 0.4244 0.1553 -0.4023 0.028 Uiso 1 1 calc R
C22 C 0.5419(3) 0.16452(18) -0.3383(5) 0.0215(10) Uani 1 1 d .
H22 H 0.5483 0.1832 -0.4165 0.026 Uiso 1 1 calc R
C23 C 0.6056(3) 0.15351(17) -0.2315(4) 0.0179(10) Uani 1 1 d .
H23 H 0.6562 0.1645 -0.2376 0.022 Uiso 1 1 calc R
N24 N 0.59837(19) 0.12780(13) -0.1194(3) 0.0147(8) Uani 1 1 d .
O25 O 0.69370(16) 0.03543(11) -0.0746(3) 0.0168(7) Uani 1 1 d .
O26 O 0.81677(16) 0.00826(11) 0.0232(3) 0.0180(7) Uani 1 1 d .
C27 C 0.7509(2) 0.00395(17) -0.0625(4) 0.0160(9) Uani 1 1 d .
C28 C 0.7419(2) -0.04515(17) -0.1554(5) 0.0177(10) Uani 1 1 d .
C29 C 0.7723(3) -0.09559(18) -0.0999(5) 0.0267(11) Uani 1 1 d .
H29 H 0.7993 -0.0976 -0.0068 0.032 Uiso 1 1 calc R
C30 C 0.7634(3) -0.1429(2) -0.1788(6) 0.0395(14) Uani 1 1 d .
H30 H 0.7839 -0.1772 -0.1396 0.047 Uiso 1 1 calc R
C31 C 0.7249(3) -0.1401(2) -0.3142(6) 0.0435(15) Uani 1 1 d .
H31 H 0.7185 -0.1726 -0.3683 0.052 Uiso 1 1 calc R
C32 C 0.6955(3) -0.0902(2) -0.3717(5) 0.0355(13) Uani 1 1 d .
H32 H 0.6695 -0.0883 -0.4653 0.043 Uiso 1 1 calc R
C33 C 0.7038(3) -0.04334(19) -0.2932(5) 0.0227(11) Uani 1 1 d .
Cl34 Cl 0.66909(7) 0.01880(5) -0.37396(12) 0.0297(3) Uani 1 1 d .
O35 O 0.76837(16) 0.14590(11) -0.0338(3) 0.0173(7) Uani 1 1 d .
O36 O 0.88480(15) 0.11636(11) 0.0900(3) 0.0149(6) Uani 1 1 d .
C37 C 0.8427(2) 0.14727(16) 0.0031(4) 0.0134(9) Uani 1 1 d .
C38 C 0.8814(2) 0.19056(16) -0.0637(4) 0.0116(9) Uani 1 1 d .
C39 C 0.8321(2) 0.22876(16) -0.1472(4) 0.0155(9) Uani 1 1 d .
H39 H 0.7771 0.2264 -0.1585 0.019 Uiso 1 1 calc R
C40 C 0.8621(3) 0.27015(17) -0.2139(4) 0.0184(10) Uani 1 1 d .
H40 H 0.8278 0.2959 -0.2696 0.022 Uiso 1 1 calc R
C41 C 0.9418(3) 0.27375(17) -0.1992(4) 0.0199(10) Uani 1 1 d .
H41 H 0.9621 0.3020 -0.2451 0.024 Uiso 1 1 calc R
C42 C 0.9923(3) 0.23648(17) -0.1178(4) 0.0177(10) Uani 1 1 d .
H42 H 1.0471 0.2391 -0.1073 0.021 Uiso 1 1 calc R
C43 C 0.9616(2) 0.19501(16) -0.0515(4) 0.0146(9) Uani 1 1 d .
Cl44 Cl 1.03155(6) 0.15015(4) 0.04621(12) 0.0219(3) Uani 1 1 d .
N1W N 0.1811(4) 0.2124(3) -0.1501(8) 0.100(3) Uani 1 1 d .
C2W C 0.2185(4) 0.2097(3) -0.2242(8) 0.062(2) Uani 1 1 d .
C3W C 0.2707(4) 0.2077(2) -0.3133(7) 0.062(2) Uani 1 1 d .
H3W1 H 0.3210 0.2246 -0.2679 0.093 Uiso 1 1 calc R
H3W2 H 0.2472 0.2280 -0.3968 0.093 Uiso 1 1 calc R
H3W3 H 0.2792 0.1692 -0.3353 0.093 Uiso 1 1 calc R
N5W N 0.4090(3) 0.2271(2) -0.0072(6) 0.0571(15) Uani 1 1 d .
C6W C 0.4350(3) 0.2109(2) 0.0983(7) 0.0369(14) Uani 1 1 d .
C7W C 0.4680(3) 0.1908(2) 0.2357(6) 0.0463(15) Uani 1 1 d .
H7W1 H 0.4612 0.2188 0.3008 0.069 Uiso 1 1 calc R
H7W2 H 0.5240 0.1832 0.2489 0.069 Uiso 1 1 calc R
H7W3 H 0.4411 0.1567 0.2498 0.069 Uiso 1 1 calc R
O7W O 0.6489(2) 0.22979(16) 0.3953(6) 0.0793(17) Uani 1 1 d .
O8W O 0.6756(2) 0.14616(17) 0.4131(5) 0.0737(16) Uani 1 1 d .
O9W O 0.7117(3) 0.1979(2) 0.5852(4) 0.0694(15) Uani 1 1 d .
N10W N 0.6790(2) 0.19057(16) 0.4655(4) 0.0229(9) Uani 1 1 d .
N11W N 0.7624(2) -0.05160(14) 0.2825(4) 0.0213(9) Uani 1 1 d .
O12W O 0.7123(2) -0.04958(16) 0.1758(4) 0.0486(8) Uani 1 1 d .
O13W O 0.7538(2) -0.08031(16) 0.3770(4) 0.0486(8) Uani 1 1 d .
O14W O 0.82629(16) -0.02441(12) 0.3039(3) 0.0229(7) Uani 1 1 d .
O15W O 0.75683(15) 0.08354(11) 0.1951(3) 0.0157(6) Uani 1 1 d .
O16W O 0.66245(18) 0.18672(11) 0.1250(3) 0.0221(7) Uani 1 1 d D
H16A H 0.659(3) 0.1897(18) 0.2060(15) 0.026 Uiso 1 1 d D
H16B H 0.673(3) 0.2159(10) 0.087(4) 0.026 Uiso 1 1 d D

loop_
_atom_site_aniso_label
_atom_site_aniso_U_11
_atom_site_aniso_U_22
_atom_site_aniso_U_33
_atom_site_aniso_U_23
_atom_site_aniso_U_13
_atom_site_aniso_U_12
Mn1 0.0108(3) 0.0138(3) 0.0122(3) 0.0014(3) -0.0012(3) 0.0000(3)
Mn2 0.0102(3) 0.0161(3) 0.0137(4) 0.0023(3) 0.0000(3) -0.0005(3)
N1 0.0143(18) 0.0091(17) 0.0148(19) 0.0038(15) 0.0026(15) 0.0037(14)
C2 0.019(2) 0.013(2) 0.013(2) 0.0011(18) 0.0011(19) -0.0021(18)
C3 0.021(2) 0.021(2) 0.023(3) -0.001(2) 0.008(2) 0.0006(19)
C4 0.015(2) 0.021(2) 0.022(3) 0.005(2) 0.005(2) 0.0040(19)
C5 0.016(2) 0.018(2) 0.015(2) 0.0042(19) -0.0008(19) -0.0010(18)
C6 0.016(2) 0.016(2) 0.011(2) 0.0062(18) 0.0017(18) -0.0024(17)
C7 0.015(2) 0.012(2) 0.015(2) 0.0045(18) 0.0032(19) 0.0008(17)
C8 0.015(2) 0.023(2) 0.020(3) 0.000(2) 0.0002(19) 0.0001(19)
C9 0.032(3) 0.020(2) 0.011(2) -0.0022(19) -0.003(2) 0.001(2)
C10 0.030(3) 0.021(2) 0.013(2) -0.0006(19) 0.006(2) 0.004(2)
C11 0.018(2) 0.020(2) 0.016(2) 0.0055(19) 0.0044(19) 0.0040(19)
N12 0.020(2) 0.0116(17) 0.014(2) 0.0022(15) 0.0026(16) -0.0014(15)
N13 0.0156(19) 0.0112(17) 0.018(2) -0.0016(15) 0.0027(16) -0.0014(14)
C14 0.017(2) 0.018(2) 0.015(2) -0.0005(19) 0.0039(19) 0.0006(19)
C15 0.022(3) 0.019(2) 0.021(3) -0.004(2) 0.007(2) -0.0030(19)
C16 0.017(2) 0.021(2) 0.031(3) -0.003(2) 0.012(2) -0.0033(19)
C17 0.015(2) 0.019(2) 0.025(3) -0.001(2) 0.004(2) 0.0034(18)
C18 0.008(2) 0.014(2) 0.019(2) 0.0004(18) -0.0008(18) 0.0020(17)
C19 0.010(2) 0.013(2) 0.022(2) -0.0033(19) -0.0024(18) 0.0010(17)
C20 0.016(2) 0.018(2) 0.024(3) -0.001(2) 0.000(2) -0.0008(18)
C21 0.016(2) 0.024(2) 0.022(3) 0.003(2) -0.007(2) 0.0006(19)
C22 0.023(3) 0.024(2) 0.016(2) 0.001(2) 0.002(2) 0.003(2)
C23 0.018(2) 0.019(2) 0.015(2) -0.0005(19) 0.0009(19) 0.0025(19)
N24 0.0141(19) 0.0138(18) 0.014(2) 0.0017(15) 0.0004(16) 0.0028(15)
O25 0.0122(15) 0.0188(16) 0.0172(17) -0.0001(13) -0.0004(13) 0.0012(12)
O26 0.0148(16) 0.0173(15) 0.0178(17) -0.0039(13) -0.0036(13) -0.0009(12)
C27 0.015(2) 0.019(2) 0.013(2) 0.0004(19) 0.0022(19) -0.0036(19)
C28 0.012(2) 0.016(2) 0.025(3) -0.003(2) 0.0033(19) -0.0018(18)
C29 0.020(3) 0.023(3) 0.030(3) -0.007(2) -0.005(2) 0.001(2)
C30 0.035(3) 0.024(3) 0.051(4) -0.011(3) -0.005(3) 0.003(2)
C31 0.045(4) 0.032(3) 0.051(4) -0.023(3) 0.007(3) 0.001(3)
C32 0.028(3) 0.047(3) 0.028(3) -0.020(3) 0.000(2) -0.003(2)
C33 0.016(2) 0.026(2) 0.021(3) -0.006(2) -0.004(2) -0.003(2)
Cl34 0.0265(7) 0.0395(7) 0.0187(6) 0.0033(5) -0.0018(5) 0.0006(5)
O35 0.0127(16) 0.0200(15) 0.0169(17) 0.0043(13) -0.0002(13) -0.0011(12)
O36 0.0130(15) 0.0123(14) 0.0196(17) 0.0037(12) 0.0041(13) 0.0022(12)
C37 0.016(2) 0.011(2) 0.013(2) -0.0056(17) 0.0028(19) -0.0007(17)
C38 0.017(2) 0.011(2) 0.007(2) -0.0016(17) 0.0024(18) -0.0024(17)
C39 0.016(2) 0.016(2) 0.014(2) -0.0016(18) 0.0028(19) -0.0001(18)
C40 0.024(2) 0.016(2) 0.014(2) 0.0010(19) 0.002(2) 0.0024(19)
C41 0.029(3) 0.016(2) 0.018(3) -0.0015(19) 0.010(2) -0.006(2)
C42 0.018(2) 0.023(2) 0.014(2) -0.0067(19) 0.007(2) -0.0046(19)
C43 0.016(2) 0.013(2) 0.015(2) -0.0013(18) 0.0052(19) 0.0029(18)
Cl44 0.0141(5) 0.0219(6) 0.0290(7) 0.0050(5) 0.0044(5) 0.0036(4)
N1W 0.072(5) 0.133(6) 0.115(6) 0.052(5) 0.058(5) 0.033(4)
C2W 0.049(4) 0.058(4) 0.091(6) 0.027(4) 0.036(4) 0.016(3)
C3W 0.071(5) 0.049(4) 0.082(5) 0.010(4) 0.047(4) 0.015(3)
N5W 0.075(4) 0.047(3) 0.048(4) -0.006(3) 0.014(3) -0.012(3)
C6W 0.037(3) 0.029(3) 0.048(4) -0.020(3) 0.017(3) -0.008(3)
C7W 0.040(3) 0.044(3) 0.055(4) -0.010(3) 0.012(3) 0.001(3)
O7W 0.044(3) 0.032(2) 0.132(5) 0.030(3) -0.030(3) -0.004(2)
O8W 0.056(3) 0.044(3) 0.101(4) -0.048(3) -0.016(3) 0.016(2)
O9W 0.072(3) 0.117(4) 0.017(2) -0.013(2) 0.007(2) -0.052(3)
N10W 0.023(2) 0.026(2) 0.021(2) 0.0019(19) 0.0080(18) -0.0059(18)
N11W 0.030(2) 0.0144(18) 0.021(2) 0.0039(17) 0.0082(18) -0.0023(17)
O12W 0.0428(17) 0.0649(19) 0.0299(16) 0.0150(14) -0.0056(13) -0.0276(15)
O13W 0.0428(17) 0.0649(19) 0.0299(16) 0.0150(14) -0.0056(13) -0.0276(15)
O14W 0.0110(16) 0.0250(17) 0.0281(19) 0.0101(15) -0.0036(14) -0.0052(13)
O15W 0.0098(15) 0.0229(16) 0.0130(16) 0.0018(13) 0.0003(12) 0.0012(12)
O16W 0.0334(19) 0.0203(17) 0.0136(17) 0.0006(14) 0.0081(15) 0.0008(14)

loop_
_atom_type_symbol
_atom_type_description
_atom_type_scat_dispersion_real
_atom_type_scat_dispersion_imag
_atom_type_scat_source
C C 0.0033 0.0016 'International Tables Vol C Tables 4.2.6.8 and 6.1.1.4'
H H 0 0 'International Tables Vol C Tables 4.2.6.8 and 6.1.1.4'
N N 0.0061 0.0033 'International Tables Vol C Tables 4.2.6.8 and 6.1.1.4'
O O 0.0106 0.006 'International Tables Vol C Tables 4.2.6.8 and 6.1.1.4'
Cl Cl 0.1484 0.1585 'International Tables Vol C Tables 4.2.6.8 and 6.1.1.4'
Mn Mn 0.3368 0.7283 'International Tables Vol C Tables 4.2.6.8 and 6.1.1.4'

loop_
_geom_angle_atom_site_label_1
_geom_angle_atom_site_label_2
_geom_angle_atom_site_label_3
_geom_angle
O15W Mn1 O26 101.28(12)
O15W Mn1 N1 169.28(14)
O26 Mn1 N1 89.43(13)
O15W Mn1 N12 91.50(13)
O26 Mn1 N12 167.22(13)
N1 Mn1 N12 77.80(13)
O15W Mn1 O36 92.78(11)
O26 Mn1 O36 88.65(11)
N1 Mn1 O36 86.78(11)
N12 Mn1 O36 90.72(12)
O15W Mn1 O14W 96.73(12)
O26 Mn1 O14W 89.63(12)
N1 Mn1 O14W 83.85(12)
N12 Mn1 O14W 88.89(12)
O36 Mn1 O14W 170.49(11)
O15W Mn1 Mn2 28.53(9)
O26 Mn1 Mn2 77.93(8)
N1 Mn1 Mn2 158.80(10)
N12 Mn1 Mn2 114.28(10)
O36 Mn1 Mn2 76.09(7)
O14W Mn1 Mn2 112.66(8)
O15W Mn2 O35 97.67(12)
O15W Mn2 N24 168.80(13)
O35 Mn2 N24 93.33(13)
O15W Mn2 N13 90.97(13)
O35 Mn2 N13 171.13(13)
N24 Mn2 N13 78.12(14)
O15W Mn2 O25 95.72(12)
O35 Mn2 O25 91.48(11)
N24 Mn2 O25 81.83(12)
N13 Mn2 O25 89.64(12)
O15W Mn2 O16W 97.50(12)
O35 Mn2 O16W 90.50(11)
N24 Mn2 O16W 84.47(12)
N13 Mn2 O16W 86.37(12)
O25 Mn2 O16W 166.25(11)
O15W Mn2 Mn1 28.44(9)
O35 Mn2 Mn1 77.97(8)
N24 Mn2 Mn1 155.85(10)
N13 Mn2 Mn1 110.82(10)
O25 Mn2 Mn1 75.99(8)
O16W Mn2 Mn1 117.71(9)
C2 N1 C6 119.2(3)
C2 N1 Mn1 124.2(3)
C6 N1 Mn1 116.5(3)
N1 C2 C3 122.0(4)
N1 C2 H2 119.0
C3 C2 H2 119.0
C2 C3 C4 118.8(4)
C2 C3 H3 120.6
C4 C3 H3 120.6
C3 C4 C5 119.8(4)
C3 C4 H4 120.1
C5 C4 H4 120.1
C6 C5 C4 118.8(4)
C6 C5 H5 120.6
C4 C5 H5 120.6
N1 C6 C5 121.5(4)
N1 C6 C7 114.4(4)
C5 C6 C7 124.0(4)
N12 C7 C8 121.0(4)
N12 C7 C6 114.6(4)
C8 C7 C6 124.4(4)
C9 C8 C7 119.4(4)
C9 C8 H8 120.3
C7 C8 H8 120.3
C10 C9 C8 119.2(4)
C10 C9 H9 120.4
C8 C9 H9 120.4
C9 C10 C11 119.4(4)
C9 C10 H10 120.3
C11 C10 H10 120.3
N12 C11 C10 121.1(4)
N12 C11 H11 119.5
C10 C11 H11 119.5
C11 N12 C7 119.8(4)
C11 N12 Mn1 124.1(3)
C7 N12 Mn1 116.0(3)
C14 N13 C18 120.6(4)
C14 N13 Mn2 123.1(3)
C18 N13 Mn2 116.3(3)
N13 C14 C15 121.2(4)
N13 C14 H14 119.4
C15 C14 H14 119.4
C16 C15 C14 118.8(4)
C16 C15 H15 120.6
C14 C15 H15 120.6
C15 C16 C17 119.3(4)
C15 C16 H16 120.4
C17 C16 H16 120.4
C18 C17 C16 119.6(4)
C18 C17 H17 120.2
C16 C17 H17 120.2
N13 C18 C17 120.4(4)
N13 C18 C19 114.6(3)
C17 C18 C19 124.9(4)
N24 C19 C20 122.2(4)
N24 C19 C18 114.4(4)
C20 C19 C18 123.4(4)
C21 C20 C19 117.8(4)
C21 C20 H20 121.1
C19 C20 H20 121.1
C22 C21 C20 120.5(4)
C22 C21 H21 119.7
C20 C21 H21 119.7
C21 C22 C23 118.7(4)
C21 C22 H22 120.6
C23 C22 H22 120.6
N24 C23 C22 122.0(4)
N24 C23 H23 119.0
C22 C23 H23 119.0
C23 N24 C19 118.8(4)
C23 N24 Mn2 124.6(3)
C19 N24 Mn2 116.5(3)
C27 O25 Mn2 125.8(3)
C27 O26 Mn1 130.1(3)
O25 C27 O26 126.5(4)
O25 C27 C28 118.0(4)
O26 C27 C28 115.5(4)
C29 C28 C33 118.2(4)
C29 C28 C27 117.9(4)
C33 C28 C27 123.9(4)
C30 C29 C28 120.9(5)
C30 C29 H29 119.6
C28 C29 H29 119.6
C31 C30 C29 119.7(5)
C31 C30 H30 120.1
C29 C30 H30 120.1
C30 C31 C32 120.2(5)
C30 C31 H31 119.9
C32 C31 H31 119.9
C33 C32 C31 120.0(5)
C33 C32 H32 120.0
C31 C32 H32 120.0
C32 C33 C28 121.0(4)
C32 C33 Cl34 117.5(4)
C28 C33 Cl34 121.5(3)
C37 O35 Mn2 131.8(3)
C37 O36 Mn1 127.0(3)
O36 C37 O35 125.2(4)
O36 C37 C38 118.7(4)
O35 C37 C38 116.1(4)
C43 C38 C39 117.6(4)
C43 C38 C37 125.7(4)
C39 C38 C37 116.8(4)
C40 C39 C38 121.2(4)
C40 C39 H39 119.4
C38 C39 H39 119.4
C41 C40 C39 120.0(4)
C41 C40 H40 120.0
C39 C40 H40 120.0
C40 C41 C42 120.4(4)
C40 C41 H41 119.8
C42 C41 H41 119.8
C41 C42 C43 119.2(4)
C41 C42 H42 120.4
C43 C42 H42 120.4
C38 C43 C42 121.7(4)
C38 C43 Cl44 123.7(3)
C42 C43 Cl44 114.6(3)
N1W C2W C3W 176.4(9)
C2W C3W H3W1 109.5
C2W C3W H3W2 109.5
H3W1 C3W H3W2 109.5
C2W C3W H3W3 109.5
H3W1 C3W H3W3 109.5
H3W2 C3W H3W3 109.5
N5W C6W C7W 179.0(7)
C6W C7W H7W1 109.5
C6W C7W H7W2 109.5
H7W1 C7W H7W2 109.5
C6W C7W H7W3 109.5
H7W1 C7W H7W3 109.5
H7W2 C7W H7W3 109.5
O8W N10W O9W 122.3(5)
O8W N10W O7W 118.0(5)
O9W N10W O7W 119.7(5)
O12W N11W O13W 121.2(4)
O12W N11W O14W 122.7(4)
O13W N11W O14W 116.0(4)
N11W O14W Mn1 126.2(3)
Mn1 O15W Mn2 123.03(16)
Mn2 O16W H16A 122(3)
Mn2 O16W H16B 117(3)
H16A O16W H16B 117(4)

loop_
_geom_bond_atom_site_label_1
_geom_bond_atom_site_label_2
_geom_bond_distance
Mn1 O15W 1.783(3)
Mn1 O26 1.982(3)
Mn1 N1 2.066(3)
Mn1 N12 2.086(3)
Mn1 O36 2.145(3)
Mn1 O14W 2.184(3)
Mn1 Mn2 3.1390(9)
Mn2 O15W 1.788(3)
Mn2 O35 1.976(3)
Mn2 N24 2.063(3)
Mn2 N13 2.075(3)
Mn2 O25 2.158(3)
Mn2 O16W 2.169(3)
N1 C2 1.342(5)
N1 C6 1.359(5)
C2 C3 1.376(6)
C2 H2 0.9500
C3 C4 1.380(6)
C3 H3 0.9500
C4 C5 1.386(6)
C4 H4 0.9500
C5 C6 1.377(6)
C5 H5 0.9500
C6 C7 1.482(6)
C7 N12 1.352(5)
C7 C8 1.381(6)
C8 C9 1.380(6)
C8 H8 0.9500
C9 C10 1.380(6)
C9 H9 0.9500
C10 C11 1.382(6)
C10 H10 0.9500
C11 N12 1.347(5)
C11 H11 0.9500
N13 C14 1.334(5)
N13 C18 1.353(5)
C14 C15 1.390(6)
C14 H14 0.9500
C15 C16 1.384(6)
C15 H15 0.9500
C16 C17 1.387(6)
C16 H16 0.9500
C17 C18 1.376(6)
C17 H17 0.9500
C18 C19 1.482(6)
C19 N24 1.359(5)
C19 C20 1.382(6)
C20 C21 1.381(6)
C20 H20 0.9500
C21 C22 1.377(6)
C21 H21 0.9500
C22 C23 1.378(6)
C22 H22 0.9500
C23 N24 1.340(5)
C23 H23 0.9500
O25 C27 1.246(5)
O26 C27 1.269(5)
C27 C28 1.504(6)
C28 C29 1.393(6)
C28 C33 1.397(6)
C29 C30 1.386(6)
C29 H29 0.9500
C30 C31 1.379(7)
C30 H30 0.9500
C31 C32 1.385(7)
C31 H31 0.9500
C32 C33 1.374(6)
C32 H32 0.9500
C33 Cl34 1.749(5)
O35 C37 1.270(5)
O36 C37 1.250(5)
C37 C38 1.507(5)
C38 C43 1.395(5)
C38 C39 1.400(5)
C39 C40 1.392(6)
C39 H39 0.9500
C40 C41 1.380(6)
C40 H40 0.9500
C41 C42 1.385(6)
C41 H41 0.9500
C42 C43 1.397(6)
C42 H42 0.9500
C43 Cl44 1.752(4)
N1W C2W 1.128(8)
C2W C3W 1.456(8)
C3W H3W1 0.9800
C3W H3W2 0.9800
C3W H3W3 0.9800
N5W C6W 1.129(7)
C6W C7W 1.459(8)
C7W H7W1 0.9800
C7W H7W2 0.9800
C7W H7W3 0.9800
O7W N10W 1.225(5)
O8W N10W 1.195(5)
O9W N10W 1.225(5)
N11W O12W 1.217(5)
N11W O13W 1.230(5)
N11W O14W 1.277(4)
O16W H16A 0.85(2)
O16W H16B 0.85(2)

loop_
_geom_torsion_atom_site_label_1
_geom_torsion_atom_site_label_2
_geom_torsion_atom_site_label_3
_geom_torsion_atom_site_label_4
_geom_torsion
O26 Mn1 Mn2 O15W 144.3(2)
N1 Mn1 Mn2 O15W -161.1(3)
N12 Mn1 Mn2 O15W -39.7(2)
O36 Mn1 Mn2 O15W -124.1(2)
O14W Mn1 Mn2 O15W 59.8(2)
O15W Mn1 Mn2 O35 132.8(2)
O26 Mn1 Mn2 O35 -82.85(12)
N1 Mn1 Mn2 O35 -28.3(3)
N12 Mn1 Mn2 O35 93.17(13)
O36 Mn1 Mn2 O35 8.77(12)
O14W Mn1 Mn2 O35 -167.31(13)
O15W Mn1 Mn2 N24 -156.4(3)
O26 Mn1 Mn2 N24 -12.1(3)
N1 Mn1 Mn2 N24 42.5(4)
N12 Mn1 Mn2 N24 163.9(3)
O36 Mn1 Mn2 N24 79.5(2)
O14W Mn1 Mn2 N24 -96.6(3)
O15W Mn1 Mn2 N13 -48.4(2)
O26 Mn1 Mn2 N13 95.92(13)
N1 Mn1 Mn2 N13 150.5(3)
N12 Mn1 Mn2 N13 -88.06(14)
O36 Mn1 Mn2 N13 -172.47(13)
O14W Mn1 Mn2 N13 11.45(14)
O15W Mn1 Mn2 O25 -132.5(2)
O26 Mn1 Mn2 O25 11.76(11)
N1 Mn1 Mn2 O25 66.4(3)
N12 Mn1 Mn2 O25 -172.22(13)
O36 Mn1 Mn2 O25 103.38(11)
O14W Mn1 Mn2 O25 -72.70(12)
O15W Mn1 Mn2 O16W 48.7(2)
O26 Mn1 Mn2 O16W -167.00(12)
N1 Mn1 Mn2 O16W -112.4(3)
N12 Mn1 Mn2 O16W 9.02(14)
O36 Mn1 Mn2 O16W -75.39(12)
O14W Mn1 Mn2 O16W 108.53(13)
O15W Mn1 N1 C2 179.2(6)
O26 Mn1 N1 C2 -4.2(3)
N12 Mn1 N1 C2 175.7(3)
O36 Mn1 N1 C2 -92.9(3)
O14W Mn1 N1 C2 85.5(3)
Mn2 Mn1 N1 C2 -57.0(4)
O15W Mn1 N1 C6 -3.0(9)
O26 Mn1 N1 C6 173.6(3)
N12 Mn1 N1 C6 -6.5(3)
O36 Mn1 N1 C6 85.0(3)
O14W Mn1 N1 C6 -96.7(3)
Mn2 Mn1 N1 C6 120.8(3)
C6 N1 C2 C3 0.4(6)
Mn1 N1 C2 C3 178.1(3)
N1 C2 C3 C4 -0.1(6)
C2 C3 C4 C5 -0.3(6)
C3 C4 C5 C6 0.3(6)
C2 N1 C6 C5 -0.3(6)
Mn1 N1 C6 C5 -178.2(3)
C2 N1 C6 C7 -177.4(3)
Mn1 N1 C6 C7 4.6(4)
C4 C5 C6 N1 -0.1(6)
C4 C5 C6 C7 176.8(4)
N1 C6 C7 N12 1.8(5)
C5 C6 C7 N12 -175.3(4)
N1 C6 C7 C8 -179.1(4)
C5 C6 C7 C8 3.8(6)
N12 C7 C8 C9 1.4(6)
C6 C7 C8 C9 -177.7(4)
C7 C8 C9 C10 0.4(6)
C8 C9 C10 C11 -1.0(7)
C9 C10 C11 N12 -0.1(6)
C10 C11 N12 C7 1.8(6)
C10 C11 N12 Mn1 -173.9(3)
C8 C7 N12 C11 -2.5(6)
C6 C7 N12 C11 176.7(3)
C8 C7 N12 Mn1 173.6(3)
C6 C7 N12 Mn1 -7.3(4)
O15W Mn1 N12 C11 4.0(3)
O26 Mn1 N12 C11 -176.1(5)
N1 Mn1 N12 C11 -176.7(3)
O36 Mn1 N12 C11 96.8(3)
O14W Mn1 N12 C11 -92.7(3)
Mn2 Mn1 N12 C11 21.7(3)
O15W Mn1 N12 C7 -171.9(3)
O26 Mn1 N12 C7 8.0(7)
N1 Mn1 N12 C7 7.5(3)
O36 Mn1 N12 C7 -79.1(3)
O14W Mn1 N12 C7 91.4(3)
Mn2 Mn1 N12 C7 -154.1(2)
O15W Mn2 N13 C14 3.1(3)
N24 Mn2 N13 C14 -179.5(3)
O25 Mn2 N13 C14 98.8(3)
O16W Mn2 N13 C14 -94.4(3)
Mn1 Mn2 N13 C14 23.9(3)
O15W Mn2 N13 C18 -177.1(3)
N24 Mn2 N13 C18 0.4(3)
O25 Mn2 N13 C18 -81.4(3)
O16W Mn2 N13 C18 85.5(3)
Mn1 Mn2 N13 C18 -156.2(3)
C18 N13 C14 C15 1.0(6)
Mn2 N13 C14 C15 -179.2(3)
N13 C14 C15 C16 0.4(6)
C14 C15 C16 C17 -1.4(6)
C15 C16 C17 C18 1.0(6)
C14 N13 C18 C17 -1.3(6)
Mn2 N13 C18 C17 178.8(3)
C14 N13 C18 C19 179.8(4)
Mn2 N13 C18 C19 -0.1(4)
C16 C17 C18 N13 0.3(6)
C16 C17 C18 C19 179.1(4)
N13 C18 C19 N24 -0.4(5)
C17 C18 C19 N24 -179.3(4)
N13 C18 C19 C20 179.1(4)
C17 C18 C19 C20 0.2(7)
N24 C19 C20 C21 -0.2(6)
C18 C19 C20 C21 -179.7(4)
C19 C20 C21 C22 0.7(6)
C20 C21 C22 C23 -0.3(7)
C21 C22 C23 N24 -0.8(7)
C22 C23 N24 C19 1.3(6)
C22 C23 N24 Mn2 179.1(3)
C20 C19 N24 C23 -0.8(6)
C18 C19 N24 C23 178.7(3)
C20 C19 N24 Mn2 -178.8(3)
C18 C19 N24 Mn2 0.7(4)
O15W Mn2 N24 C23 -165.2(6)
O35 Mn2 N24 C23 3.9(3)
N13 Mn2 N24 C23 -178.5(3)
O25 Mn2 N24 C23 -87.1(3)
O16W Mn2 N24 C23 94.1(3)
Mn1 Mn2 N24 C23 -63.7(4)
O15W Mn2 N24 C19 12.7(9)
O35 Mn2 N24 C19 -178.2(3)
N13 Mn2 N24 C19 -0.6(3)
O25 Mn2 N24 C19 90.8(3)
O16W Mn2 N24 C19 -88.0(3)
Mn1 Mn2 N24 C19 114.1(3)
O15W Mn2 O25 C27 -31.7(3)
O35 Mn2 O25 C27 66.1(3)
N24 Mn2 O25 C27 159.3(3)
N13 Mn2 O25 C27 -122.7(3)
O16W Mn2 O25 C27 164.3(4)
Mn1 Mn2 O25 C27 -11.1(3)
O15W Mn1 O26 C27 -3.5(4)
N1 Mn1 O26 C27 177.2(4)
N12 Mn1 O26 C27 176.7(5)
O36 Mn1 O26 C27 -96.0(4)
O14W Mn1 O26 C27 93.3(4)
Mn2 Mn1 O26 C27 -20.0(3)
Mn2 O25 C27 O26 1.8(6)
Mn2 O25 C27 C28 -179.7(3)
Mn1 O26 C27 O25 19.0(6)
Mn1 O26 C27 C28 -159.5(3)
O25 C27 C28 C29 -137.3(4)
O26 C27 C28 C29 41.4(6)
O25 C27 C28 C33 41.6(6)
O26 C27 C28 C33 -139.8(4)
C33 C28 C29 C30 -1.3(7)
C27 C28 C29 C30 177.6(4)
C28 C29 C30 C31 0.7(8)
C29 C30 C31 C32 0.4(8)
C30 C31 C32 C33 -0.8(8)
C31 C32 C33 C28 0.1(7)
C31 C32 C33 Cl34 177.2(4)
C29 C28 C33 C32 0.9(7)
C27 C28 C33 C32 -177.9(4)
C29 C28 C33 Cl34 -176.1(3)
C27 C28 C33 Cl34 5.1(6)
O15W Mn2 O35 C37 6.2(4)
N24 Mn2 O35 C37 -171.6(4)
O25 Mn2 O35 C37 -89.7(4)
O16W Mn2 O35 C37 103.9(4)
Mn1 Mn2 O35 C37 -14.4(3)
O15W Mn1 O36 C37 -32.5(3)
O26 Mn1 O36 C37 68.7(3)
N1 Mn1 O36 C37 158.2(3)
N12 Mn1 O36 C37 -124.0(3)
Mn2 Mn1 O36 C37 -9.2(3)
Mn1 O36 C37 O35 3.2(6)
Mn1 O36 C37 C38 -177.7(2)
Mn2 O35 C37 O36 12.6(6)
Mn2 O35 C37 C38 -166.5(3)
O36 C37 C38 C43 9.4(6)
O35 C37 C38 C43 -171.5(4)
O36 C37 C38 C39 -172.0(4)
O35 C37 C38 C39 7.1(5)
C43 C38 C39 C40 -0.9(6)
C37 C38 C39 C40 -179.6(4)
C38 C39 C40 C41 0.5(6)
C39 C40 C41 C42 -0.2(6)
C40 C41 C42 C43 0.3(6)
C39 C38 C43 C42 1.1(6)
C37 C38 C43 C42 179.7(4)
C39 C38 C43 Cl44 -178.9(3)
C37 C38 C43 Cl44 -0.3(6)
C41 C42 C43 C38 -0.8(6)
C41 C42 C43 Cl44 179.2(3)
O12W N11W O14W Mn1 22.2(6)
O13W N11W O14W Mn1 -157.7(3)
O15W Mn1 O14W N11W 43.5(3)
O26 Mn1 O14W N11W -57.8(3)
N1 Mn1 O14W N11W -147.2(3)
N12 Mn1 O14W N11W 134.9(3)
Mn2 Mn1 O14W N11W 19.0(3)
O26 Mn1 O15W Mn2 -35.6(2)
N1 Mn1 O15W Mn2 141.0(6)
N12 Mn1 O15W Mn2 144.40(18)
O36 Mn1 O15W Mn2 53.61(18)
O14W Mn1 O15W Mn2 -126.54(18)
O35 Mn2 O15W Mn1 -46.35(19)
N24 Mn2 O15W Mn1 122.6(6)
N13 Mn2 O15W Mn1 135.66(19)
O25 Mn2 O15W Mn1 45.92(19)
O16W Mn2 O15W Mn1 -137.88(17)
